data_4031006
loop_
_publ_author_name
'Kumar, Varun'
'Klimovica, Kristine'
'Rasina, Dace'
'Jirgensons, Aigars'

_publ_section_title
;
 2-Vinyl Threoninol Derivatives via Acid-Catalyzed Allylic Substitution of
 Bisimidates.
;
_journal_issue 11
_journal_name_full 'The Journal of organic chemistry'
_journal_page_first 5934
_journal_page_last 5943
_journal_paper_doi 10.1021/acs.joc.5b00529
_journal_volume 80
_journal_year 2015
_chemical_formula_sum 'C16 H30 Cl3 N O3 Si'
_chemical_formula_weight 418.85
_chemical_name_systematic
; 
 ? 
;
_space_group_IT_number 14
_symmetry_cell_setting monoclinic
_symmetry_space_group_name_Hall '-P 2yn'
_symmetry_space_group_name_H-M 'P 1 21/n 1'
_atom_sites_solution_hydrogens geom
_atom_sites_solution_primary direct
_atom_sites_solution_secondary difmap
_audit_creation_method SHELXL-97
_cell_angle_alpha 90.00
_cell_angle_beta 116.087(2)
_cell_angle_gamma 90.00
_cell_formula_units_Z 4
_cell_length_a 14.9340(3)
_cell_length_b 10.3766(3)
_cell_length_c 15.7056(4)
_cell_measurement_reflns_used 10404
_cell_measurement_temperature 173(2)
_cell_measurement_theta_max 30.034
_cell_measurement_theta_min 0.998
_cell_volume 2185.87(10)
_computing_cell_refinement 'HKL Scalepack (Otwinovski & Minor, 1997)'
_computing_data_collection 'KappaCCD Server Software (Nonius, 1997)'
_computing_data_reduction 'HKL Denzo and Scalepack (Otwinovski & Minor, 1997)'
_computing_molecular_graphics 'ORTEP-3 (Farrugia, 2012)'
_computing_structure_refinement 'SHELXL-97 (Sheldrick, 2008)'
_computing_structure_solution 'SIR2011 (Burla, 2012)'
_diffrn_ambient_temperature 173(2)
_diffrn_measured_fraction_theta_full 0.991
_diffrn_measured_fraction_theta_max 0.991
_diffrn_measurement_device_type 'Nonius KappaCCD'
_diffrn_measurement_method CCD
_diffrn_radiation_monochromator graphite
_diffrn_radiation_source 'fine-focus sealed tube'
_diffrn_radiation_type MoK\a
_diffrn_radiation_wavelength 0.71073
_diffrn_reflns_av_R_equivalents 0.0353
_diffrn_reflns_av_sigmaI/netI 0.0565
_diffrn_reflns_limit_h_max 21
_diffrn_reflns_limit_h_min -20
_diffrn_reflns_limit_k_max 14
_diffrn_reflns_limit_k_min -13
_diffrn_reflns_limit_l_max 22
_diffrn_reflns_limit_l_min -22
_diffrn_reflns_number 10444
_diffrn_reflns_theta_full 30.06
_diffrn_reflns_theta_max 30.06
_diffrn_reflns_theta_min 3.49
_exptl_absorpt_coefficient_mu 0.487
_exptl_absorpt_correction_type none
_exptl_crystal_colour colorless
_exptl_crystal_density_diffrn 1.273
_exptl_crystal_density_method 'not measured'
_exptl_crystal_description plate
_exptl_crystal_F_000 888
_exptl_crystal_size_max 0.21
_exptl_crystal_size_mid 0.16
_exptl_crystal_size_min 0.09
_refine_diff_density_max 0.292
_refine_diff_density_min -0.333
_refine_diff_density_rms 0.049
_refine_ls_extinction_method none
_refine_ls_goodness_of_fit_ref 1.019
_refine_ls_hydrogen_treatment constr
_refine_ls_matrix_type full
_refine_ls_number_parameters 252
_refine_ls_number_reflns 6363
_refine_ls_number_restraints 0
_refine_ls_restrained_S_all 1.019
_refine_ls_R_factor_all 0.1013
_refine_ls_R_factor_gt 0.0571
_refine_ls_shift/su_max 0.001
_refine_ls_shift/su_mean 0.000
_refine_ls_structure_factor_coef Fsqd
_refine_ls_weighting_details 'calc w=1/[\s^2^(Fo^2^)+(0.0487P)^2^+1.2251P] where P=(Fo^2^+2Fc^2^)/3'
_refine_ls_weighting_scheme calc
_refine_ls_wR_factor_gt 0.1223
_refine_ls_wR_factor_ref 0.1441
_reflns_number_gt 4112
_reflns_number_total 6363
_reflns_threshold_expression >2sigma(I)
_cod_data_source_file jo5b00529_si_002.cif
_cod_data_source_block vk-355
_cod_depositor_comments 'Adding full bibliography for 4031006.cif.'
_cod_original_sg_symbol_H-M 'P 21/n'
_cod_database_code 4031006

loop_
_symmetry_equiv_pos_as_xyz
'x, y, z'
'-x+1/2, y+1/2, -z+1/2'
'-x, -y, -z'
'x-1/2, -y-1/2, z-1/2'

loop_
_atom_site_label
_atom_site_type_symbol
_atom_site_fract_x
_atom_site_fract_y
_atom_site_fract_z
_atom_site_U_iso_or_equiv
_atom_site_adp_type
_atom_site_occupancy
_atom_site_symmetry_multiplicity
_atom_site_calc_flag
_atom_site_refinement_flags
_atom_site_disorder_assembly
_atom_site_disorder_group
Si1 Si 0.82770(4) 0.12868(6) 0.59191(4) 0.03890(16) Uani 1 1 d . . .
Cl1A Cl 1.1090(4) -0.4870(4) 0.7046(4) 0.0966(14) Uani 0.50 1 d P A 1
Cl2A Cl 0.9776(4) -0.4001(5) 0.7463(4) 0.1168(18) Uani 0.50 1 d P A 1
Cl3A Cl 0.9499(4) -0.3127(6) 0.5664(4) 0.0655(11) Uani 0.50 1 d P A 1
Cl1B Cl 1.1166(3) -0.4647(4) 0.6727(4) 0.116(2) Uani 0.50 1 d P A 2
Cl2B Cl 0.9443(3) -0.3847(4) 0.7236(4) 0.0895(14) Uani 0.50 1 d P A 2
Cl3B Cl 0.9693(5) -0.3260(7) 0.5585(5) 0.094(2) Uani 0.50 1 d P A 2
O1 O 0.89841(9) 0.03941(12) 0.68476(8) 0.0295(3) Uani 1 1 d . . .
O3 O 1.18560(11) -0.22031(16) 0.74568(12) 0.0529(4) Uani 1 1 d . . .
N1 N 1.04387(11) -0.13176(15) 0.74015(11) 0.0338(4) Uani 1 1 d . . .
H1 H 0.9840 -0.1514 0.7299 0.041 Uiso 1 1 calc R . .
O2 O 1.12025(13) 0.19581(17) 0.71163(17) 0.0678(6) Uani 1 1 d . . .
H2 H 1.1782 0.2134 0.7240 0.102 Uiso 1 1 calc R . .
C7 C 0.98439(13) 0.07406(19) 0.76974(13) 0.0318(4) Uani 1 1 d . . .
H7 H 0.9959 0.1665 0.7666 0.038 Uiso 1 1 calc R . .
C12 C 1.10539(16) 0.0616(2) 0.69747(17) 0.0446(5) Uani 1 1 d . . .
H12A H 1.1662 0.0217 0.7023 0.053 Uiso 1 1 calc R . .
H12B H 1.0532 0.0454 0.6342 0.053 Uiso 1 1 calc R . .
C11 C 1.07610(14) 0.00080(18) 0.77069(14) 0.0321(4) Uani 1 1 d . . .
C15 C 1.09761(15) -0.2247(2) 0.72665(14) 0.0381(5) Uani 1 1 d . A .
C8 C 0.96275(16) 0.0513(2) 0.85566(14) 0.0404(5) Uani 1 1 d . . .
H8 H 1.0253 0.0663 0.9126 0.048 Uiso 1 1 calc R . .
C4 C 0.69972(15) 0.0557(2) 0.54432(15) 0.0406(5) Uani 1 1 d . . .
C13 C 1.16296(15) 0.0081(2) 0.86797(16) 0.0451(5) Uani 1 1 d . . .
H13 H 1.1937 0.0882 0.8857 0.054 Uiso 1 1 calc R . .
C9 C 0.88749(19) 0.1494(3) 0.85734(18) 0.0560(6) Uani 1 1 d . . .
H9A H 0.9101 0.2349 0.8535 0.084 Uiso 1 1 calc R . .
H9B H 0.8810 0.1404 0.9152 0.084 Uiso 1 1 calc R . .
H9C H 0.8240 0.1347 0.8043 0.084 Uiso 1 1 calc R . .
C10 C 0.92911(19) -0.0855(3) 0.86274(16) 0.0508(6) Uani 1 1 d . . .
H10A H 0.8726 -0.1077 0.8046 0.076 Uiso 1 1 calc R . .
H10B H 0.9110 -0.0903 0.9142 0.076 Uiso 1 1 calc R . .
H10C H 0.9826 -0.1446 0.8739 0.076 Uiso 1 1 calc R . .
C2 C 0.62806(18) 0.1361(3) 0.45923(19) 0.0593(7) Uani 1 1 d . . .
H2A H 0.5628 0.0981 0.4334 0.089 Uiso 1 1 calc R . .
H2B H 0.6518 0.1379 0.4115 0.089 Uiso 1 1 calc R . .
H2C H 0.6248 0.2224 0.4797 0.089 Uiso 1 1 calc R . .
C14 C 1.20002(19) -0.0836(3) 0.92997(18) 0.0604(7) Uani 1 1 d . . .
H14A H 1.1725 -0.1658 0.9163 0.072 Uiso 1 1 calc R . .
H14B H 1.2541 -0.0671 0.9880 0.072 Uiso 1 1 calc R . .
C1 C 0.66075(18) 0.0547(3) 0.6199(2) 0.0589(7) Uani 1 1 d . . .
H1A H 0.6598 0.1411 0.6414 0.088 Uiso 1 1 calc R . .
H1B H 0.7036 0.0024 0.6725 0.088 Uiso 1 1 calc R . .
H1C H 0.5944 0.0199 0.5932 0.088 Uiso 1 1 calc R . .
C16 C 1.03618(17) -0.3496(2) 0.68142(16) 0.0452(5) Uani 1 1 d . . .
C3 C 0.7010(2) -0.0832(2) 0.5117(2) 0.0656(8) Uani 1 1 d . . .
H3A H 0.7447 -0.1343 0.5647 0.098 Uiso 1 1 calc R . .
H3B H 0.7243 -0.0841 0.4637 0.098 Uiso 1 1 calc R . .
H3C H 0.6348 -0.1183 0.4864 0.098 Uiso 1 1 calc R . .
C5 C 0.8290(2) 0.2989(2) 0.6268(2) 0.0844(11) Uani 1 1 d . . .
H5A H 0.8074 0.3045 0.6760 0.127 Uiso 1 1 calc R . .
H5B H 0.7848 0.3481 0.5729 0.127 Uiso 1 1 calc R . .
H5C H 0.8954 0.3325 0.6498 0.127 Uiso 1 1 calc R . .
C6 C 0.8728(3) 0.1176(5) 0.4996(2) 0.1110(17) Uani 1 1 d . . .
H6A H 0.9327 0.1673 0.5186 0.166 Uiso 1 1 calc R . .
H6B H 0.8227 0.1504 0.4408 0.166 Uiso 1 1 calc R . .
H6C H 0.8864 0.0291 0.4915 0.166 Uiso 1 1 calc R . .

loop_
_atom_site_aniso_label
_atom_site_aniso_U_11
_atom_site_aniso_U_22
_atom_site_aniso_U_33
_atom_site_aniso_U_23
_atom_site_aniso_U_13
_atom_site_aniso_U_12
Si1 0.0306(3) 0.0387(3) 0.0459(3) 0.0125(2) 0.0155(2) 0.0019(2)
Cl1A 0.092(2) 0.0371(10) 0.146(3) -0.0113(13) 0.0389(16) 0.0176(10)
Cl2A 0.236(5) 0.0559(17) 0.0935(17) -0.0217(12) 0.104(3) -0.068(3)
Cl3A 0.0561(12) 0.0570(12) 0.054(2) -0.0106(12) -0.0034(13) -0.0104(10)
Cl1B 0.0497(11) 0.068(2) 0.186(4) -0.083(3) 0.0108(19) 0.0145(14)
Cl2B 0.118(2) 0.0449(14) 0.166(4) -0.0496(19) 0.118(3) -0.0440(13)
Cl3B 0.108(4) 0.106(4) 0.0576(14) -0.0220(18) 0.028(2) -0.049(3)
O1 0.0255(6) 0.0277(7) 0.0346(7) -0.0002(5) 0.0125(5) 0.0002(5)
O3 0.0325(8) 0.0463(10) 0.0770(11) -0.0081(8) 0.0215(7) 0.0090(7)
N1 0.0254(7) 0.0272(8) 0.0469(9) -0.0069(7) 0.0142(7) -0.0015(6)
O2 0.0470(10) 0.0403(10) 0.1273(17) 0.0177(10) 0.0487(11) -0.0009(8)
C7 0.0280(9) 0.0260(9) 0.0390(10) -0.0044(7) 0.0126(8) -0.0019(7)
C12 0.0313(10) 0.0450(13) 0.0621(14) 0.0060(10) 0.0248(10) 0.0017(9)
C11 0.0259(8) 0.0253(9) 0.0430(10) -0.0035(7) 0.0131(8) -0.0027(7)
C15 0.0349(10) 0.0323(11) 0.0435(11) -0.0044(8) 0.0140(8) 0.0030(8)
C8 0.0399(11) 0.0446(12) 0.0354(10) -0.0097(9) 0.0155(8) -0.0014(9)
C4 0.0345(10) 0.0309(10) 0.0478(12) -0.0015(8) 0.0103(9) 0.0006(8)
C13 0.0316(10) 0.0391(12) 0.0519(12) -0.0078(10) 0.0067(9) -0.0009(9)
C9 0.0547(14) 0.0639(17) 0.0561(14) -0.0212(12) 0.0305(12) 0.0018(12)
C10 0.0590(14) 0.0568(15) 0.0432(12) 0.0035(10) 0.0286(11) -0.0051(12)
C2 0.0407(12) 0.0486(15) 0.0648(15) 0.0041(12) 0.0015(11) 0.0039(11)
C14 0.0511(14) 0.0532(15) 0.0557(14) -0.0060(12) 0.0041(11) 0.0081(12)
C1 0.0372(12) 0.0638(17) 0.0781(17) 0.0006(13) 0.0275(12) -0.0070(12)
C16 0.0454(12) 0.0341(11) 0.0551(13) -0.0094(9) 0.0211(10) 0.0037(9)
C3 0.0729(18) 0.0363(13) 0.0676(16) -0.0092(12) 0.0125(14) -0.0002(13)
C5 0.0631(17) 0.0318(13) 0.110(2) 0.0158(14) -0.0063(16) -0.0081(12)
C6 0.0675(19) 0.214(5) 0.0666(19) 0.070(3) 0.0434(16) 0.040(3)

loop_
_atom_type_symbol
_atom_type_description
_atom_type_scat_dispersion_real
_atom_type_scat_dispersion_imag
_atom_type_scat_source
C C 0.0033 0.0016 'International Tables Vol C Tables 4.2.6.8 and 6.1.1.4'
H H 0.0000 0.0000 'International Tables Vol C Tables 4.2.6.8 and 6.1.1.4'
N N 0.0061 0.0033 'International Tables Vol C Tables 4.2.6.8 and 6.1.1.4'
O O 0.0106 0.0060 'International Tables Vol C Tables 4.2.6.8 and 6.1.1.4'
Si Si 0.0817 0.0704 'International Tables Vol C Tables 4.2.6.8 and 6.1.1.4'
Cl Cl 0.1484 0.1585 'International Tables Vol C Tables 4.2.6.8 and 6.1.1.4'

loop_
_geom_angle_atom_site_label_1
_geom_angle_atom_site_label_2
_geom_angle_atom_site_label_3
_geom_angle
O1 Si1 C5 110.72(11)
O1 Si1 C6 110.12(12)
C5 Si1 C6 109.4(2)
O1 Si1 C4 105.56(8)
C5 Si1 C4 112.28(12)
C6 Si1 C4 108.67(16)
C7 O1 Si1 130.01(12)
C15 N1 C11 126.72(16)
C15 N1 H1 116.6
C11 N1 H1 116.6
C12 O2 H2 109.5
O1 C7 C8 109.33(15)
O1 C7 C11 108.05(14)
C8 C7 C11 116.05(16)
O1 C7 H7 107.7
C8 C7 H7 107.7
C11 C7 H7 107.7
O2 C12 C11 111.36(19)
O2 C12 H12A 109.4
C11 C12 H12A 109.4
O2 C12 H12B 109.4
C11 C12 H12B 109.4
H12A C12 H12B 108.0
N1 C11 C13 112.99(16)
N1 C11 C12 107.54(17)
C13 C11 C12 109.66(17)
N1 C11 C7 107.06(14)
C13 C11 C7 110.17(16)
C12 C11 C7 109.32(16)
O3 C15 N1 126.7(2)
O3 C15 C16 119.84(19)
N1 C15 C16 113.46(18)
C9 C8 C10 110.5(2)
C9 C8 C7 110.71(19)
C10 C8 C7 114.16(17)
C9 C8 H8 107.0
C10 C8 H8 107.0
C7 C8 H8 107.0
C3 C4 C1 108.4(2)
C3 C4 C2 109.0(2)
C1 C4 C2 108.7(2)
C3 C4 Si1 110.60(17)
C1 C4 Si1 111.14(15)
C2 C4 Si1 108.94(16)
C14 C13 C11 127.9(2)
C14 C13 H13 116.0
C11 C13 H13 116.0
C8 C9 H9A 109.5
C8 C9 H9B 109.5
H9A C9 H9B 109.5
C8 C9 H9C 109.5
H9A C9 H9C 109.5
H9B C9 H9C 109.5
C8 C10 H10A 109.5
C8 C10 H10B 109.5
H10A C10 H10B 109.5
C8 C10 H10C 109.5
H10A C10 H10C 109.5
H10B C10 H10C 109.5
C4 C2 H2A 109.5
C4 C2 H2B 109.5
H2A C2 H2B 109.5
C4 C2 H2C 109.5
H2A C2 H2C 109.5
H2B C2 H2C 109.5
C13 C14 H14A 120.0
C13 C14 H14B 120.0
H14A C14 H14B 120.0
C4 C1 H1A 109.5
C4 C1 H1B 109.5
H1A C1 H1B 109.5
C4 C1 H1C 109.5
H1A C1 H1C 109.5
H1B C1 H1C 109.5
C15 C16 Cl2A 109.8(2)
C15 C16 Cl1A 113.4(2)
Cl2A C16 Cl1A 93.5(3)
C15 C16 Cl3A 107.9(3)
Cl2A C16 Cl3A 110.5(3)
Cl1A C16 Cl3A 120.6(3)
C15 C16 Cl1B 108.5(2)
Cl2A C16 Cl1B 113.0(3)
Cl1A C16 Cl1B 20.1(3)
Cl3A C16 Cl1B 106.9(3)
C15 C16 Cl3B 108.6(3)
Cl2A C16 Cl3B 120.7(3)
Cl1A C16 Cl3B 110.3(3)
Cl3A C16 Cl3B 12.7(4)
Cl1B C16 Cl3B 95.0(3)
C15 C16 Cl2B 112.9(2)
Cl2A C16 Cl2B 15.8(3)
Cl1A C16 Cl2B 105.3(3)
Cl3A C16 Cl2B 95.2(3)
Cl1B C16 Cl2B 123.5(3)
Cl3B C16 Cl2B 106.0(3)
C4 C3 H3A 109.5
C4 C3 H3B 109.5
H3A C3 H3B 109.5
C4 C3 H3C 109.5
H3A C3 H3C 109.5
H3B C3 H3C 109.5
Si1 C5 H5A 109.5
Si1 C5 H5B 109.5
H5A C5 H5B 109.5
Si1 C5 H5C 109.5
H5A C5 H5C 109.5
H5B C5 H5C 109.5
Si1 C6 H6A 109.5
Si1 C6 H6B 109.5
H6A C6 H6B 109.5
Si1 C6 H6C 109.5
H6A C6 H6C 109.5
H6B C6 H6C 109.5

loop_
_geom_bond_atom_site_label_1
_geom_bond_atom_site_label_2
_geom_bond_distance
Si1 O1 1.6569(13)
Si1 C5 1.847(3)
Si1 C6 1.852(3)
Si1 C4 1.878(2)
Cl1A C16 1.732(5)
Cl2A C16 1.692(5)
Cl3A C16 1.739(5)
Cl1B C16 1.741(5)
Cl2B C16 1.803(4)
Cl3B C16 1.757(8)
O1 C7 1.432(2)
O3 C15 1.214(2)
N1 C15 1.330(3)
N1 C11 1.467(2)
N1 H1 0.8600
O2 C12 1.413(3)
O2 H2 0.8200
C7 C8 1.538(3)
C7 C11 1.561(3)
C7 H7 0.9800
C12 C11 1.534(3)
C12 H12A 0.9700
C12 H12B 0.9700
C11 C13 1.510(3)
C15 C16 1.566(3)
C8 C9 1.525(3)
C8 C10 1.527(3)
C8 H8 0.9800
C4 C3 1.533(3)
C4 C1 1.535(3)
C4 C2 1.539(3)
C13 C14 1.299(3)
C13 H13 0.9300
C9 H9A 0.9600
C9 H9B 0.9600
C9 H9C 0.9600
C10 H10A 0.9600
C10 H10B 0.9600
C10 H10C 0.9600
C2 H2A 0.9600
C2 H2B 0.9600
C2 H2C 0.9600
C14 H14A 0.9300
C14 H14B 0.9300
C1 H1A 0.9600
C1 H1B 0.9600
C1 H1C 0.9600
C3 H3A 0.9600
C3 H3B 0.9600
C3 H3C 0.9600
C5 H5A 0.9600
C5 H5B 0.9600
C5 H5C 0.9600
C6 H6A 0.9600
C6 H6B 0.9600
C6 H6C 0.9600

loop_
_geom_torsion_atom_site_label_1
_geom_torsion_atom_site_label_2
_geom_torsion_atom_site_label_3
_geom_torsion_atom_site_label_4
_geom_torsion
C5 Si1 O1 C7 -28.1(2)
C6 Si1 O1 C7 93.1(2)
C4 Si1 O1 C7 -149.81(15)
Si1 O1 C7 C8 118.67(16)
Si1 O1 C7 C11 -114.19(15)
C15 N1 C11 C13 -62.1(3)
C15 N1 C11 C12 59.1(2)
C15 N1 C11 C7 176.47(18)
O2 C12 C11 N1 169.39(16)
O2 C12 C11 C13 -67.4(2)
O2 C12 C11 C7 53.5(2)
O1 C7 C11 N1 -43.3(2)
C8 C7 C11 N1 79.9(2)
O1 C7 C11 C13 -166.50(16)
C8 C7 C11 C13 -43.4(2)
O1 C7 C11 C12 72.93(19)
C8 C7 C11 C12 -163.93(17)
C11 N1 C15 O3 7.5(3)
C11 N1 C15 C16 -172.50(18)
O1 C7 C8 C9 -70.2(2)
C11 C7 C8 C9 167.32(17)
O1 C7 C8 C10 55.3(2)
C11 C7 C8 C10 -67.2(2)
O1 Si1 C4 C3 -62.03(18)
C5 Si1 C4 C3 177.24(19)
C6 Si1 C4 C3 56.1(2)
O1 Si1 C4 C1 58.47(18)
C5 Si1 C4 C1 -62.3(2)
C6 Si1 C4 C1 176.6(2)
O1 Si1 C4 C2 178.19(16)
C5 Si1 C4 C2 57.5(2)
C6 Si1 C4 C2 -63.7(2)
N1 C11 C13 C14 -11.2(3)
C12 C11 C13 C14 -131.1(3)
C7 C11 C13 C14 108.5(3)
O3 C15 C16 Cl2A 126.5(3)
N1 C15 C16 Cl2A -53.5(3)
O3 C15 C16 Cl1A 23.4(3)
N1 C15 C16 Cl1A -156.5(3)
O3 C15 C16 Cl3A -113.0(3)
N1 C15 C16 Cl3A 67.1(3)
O3 C15 C16 Cl1B 2.5(3)
N1 C15 C16 Cl1B -177.4(3)
O3 C15 C16 Cl3B -99.6(3)
N1 C15 C16 Cl3B 80.4(3)
O3 C15 C16 Cl2B 143.2(3)
N1 C15 C16 Cl2B -36.8(3)
